data_2220680
loop_
_publ_author_name
'Sonoda, Yoriko'
'Yoshida, Masaru'
'Goto, Midori'

_publ_section_title
;
 (<i>Z</i>,<i>E</i>,<i>Z</i>)-1,6-Di-1-naphthylhexa-1,3,5-triene
;
_journal_coeditor_code AT2699
_journal_issue 2
_journal_name_full 'Acta Crystallographica Section E'
_journal_page_first o294
_journal_paper_doi 10.1107/S1600536809000592
_journal_volume 65
_journal_year 2009
_chemical_formula_iupac 'C26 H20'
_chemical_formula_moiety 'C26 H20'
_chemical_formula_sum 'C26 H20'
_chemical_formula_weight 332.42
_chemical_name_systematic
;
(<i>Z</i>,<i>E</i>,<i>Z</i>)-1,6-Di-1-naphthylhexa-1,3,5-triene
;
_space_group_IT_number 14
_symmetry_cell_setting monoclinic
_symmetry_space_group_name_Hall '-P 2yn'
_symmetry_space_group_name_H-M 'P 1 21/n 1'
_atom_sites_solution_hydrogens geom
_atom_sites_solution_primary direct
_atom_sites_solution_secondary difmap
_audit_creation_method SHELXL
_cell_angle_alpha 90.00
_cell_angle_beta 96.535(3)
_cell_angle_gamma 90.00
_cell_formula_units_Z 2
_cell_length_a 5.0071(8)
_cell_length_b 11.0709(17)
_cell_length_c 16.110(3)
_cell_measurement_reflns_used 1467
_cell_measurement_temperature 203(2)
_cell_measurement_theta_max 27.123
_cell_measurement_theta_min 2.545
_cell_volume 887.2(3)
_computing_cell_refinement 'SAINT (Bruker, 2001)'
_computing_data_collection 'SMART (Bruker, 2001)'
_computing_data_reduction 'SAINT (Bruker, 2001)'
_computing_molecular_graphics 'SHELXTL (Sheldrick, 2008)'
_computing_publication_material 'SHELXTL (Sheldrick, 2008)'
_computing_structure_refinement 'SHELXTL (Sheldrick, 2008)'
_computing_structure_solution 'SHELXTL (Sheldrick, 2008)'
_diffrn_ambient_temperature 203(2)
_diffrn_detector_area_resol_mean 8.366
_diffrn_measured_fraction_theta_full 0.986
_diffrn_measured_fraction_theta_max 0.916
_diffrn_measurement_device_type 'Bruker SMART CCD area-detector'
_diffrn_measurement_method '\f and \w'
_diffrn_radiation_monochromator graphite
_diffrn_radiation_source 'rotating unit'
_diffrn_radiation_type MoK\a
_diffrn_radiation_wavelength 0.71073
_diffrn_reflns_av_R_equivalents 0.0273
_diffrn_reflns_av_sigmaI/netI 0.0323
_diffrn_reflns_limit_h_max 6
_diffrn_reflns_limit_h_min -6
_diffrn_reflns_limit_k_max 14
_diffrn_reflns_limit_k_min -6
_diffrn_reflns_limit_l_max 20
_diffrn_reflns_limit_l_min -21
_diffrn_reflns_number 5367
_diffrn_reflns_theta_full 27.26
_diffrn_reflns_theta_max 28.28
_diffrn_reflns_theta_min 2.24
_diffrn_standards_decay_% 0.0
_diffrn_standards_interval_time 1186
_diffrn_standards_number 51
_exptl_absorpt_coefficient_mu 0.070
_exptl_absorpt_correction_T_max 0.9965
_exptl_absorpt_correction_T_min 0.9103
_exptl_absorpt_correction_type multi-scan
_exptl_absorpt_process_details '(SADABS; Sheldrick, 1996)'
_exptl_crystal_colour 'pale yellow'
_exptl_crystal_density_diffrn 1.244
_exptl_crystal_density_method 'not measured'
_exptl_crystal_description rectangular
_exptl_crystal_F_000 352
_exptl_crystal_size_max 0.30
_exptl_crystal_size_mid 0.10
_exptl_crystal_size_min 0.05
_refine_diff_density_max 0.161
_refine_diff_density_min -0.161
_refine_ls_extinction_method none
_refine_ls_goodness_of_fit_ref 1.005
_refine_ls_hydrogen_treatment constr
_refine_ls_matrix_type full
_refine_ls_number_parameters 118
_refine_ls_number_reflns 2023
_refine_ls_number_restraints 0
_refine_ls_restrained_S_all 1.005
_refine_ls_R_factor_all 0.0729
_refine_ls_R_factor_gt 0.0426
_refine_ls_shift/su_max 0.001
_refine_ls_shift/su_mean 0.000
_refine_ls_structure_factor_coef Fsqd
_refine_ls_weighting_details 'calc w=1/[\s^2^(Fo^2^)+(0.0527P)^2^+0.1208P] where P=(Fo^2^+2Fc^2^)/3'
_refine_ls_weighting_scheme calc
_refine_ls_wR_factor_gt 0.0993
_refine_ls_wR_factor_ref 0.1135
_reflns_number_gt 1366
_reflns_number_total 2023
_reflns_threshold_expression I>2\s(I)
_cod_data_source_file at2699.cif
_cod_data_source_block I
_cod_original_sg_symbol_H-M 'P 21/n'
_cod_database_code 2220680
_cod_database_fobs_code 2220680

loop_
_symmetry_equiv_pos_as_xyz
'x, y, z'
'-x+1/2, y+1/2, -z+1/2'
'-x, -y, -z'
'x-1/2, -y-1/2, z-1/2'

loop_
_atom_site_type_symbol
_atom_site_label
_atom_site_fract_x
_atom_site_fract_y
_atom_site_fract_z
_atom_site_U_iso_or_equiv
_atom_site_adp_type
_atom_site_calc_flag
_atom_site_refinement_flags
_atom_site_occupancy
_atom_site_disorder_assembly
_atom_site_disorder_group
C C1 0.0718(2) 0.18611(12) 0.28101(8) 0.0349(3) Uani d . 1 . .
C C2 0.2135(3) 0.10461(14) 0.33764(9) 0.0425(4) Uani d . 1 . .
H H2 0.3383 0.0511 0.3183 0.051 Uiso calc R 1 . .
C C3 0.1719(3) 0.10250(15) 0.42018(9) 0.0506(4) Uani d . 1 . .
H H3 0.2711 0.0489 0.4570 0.061 Uiso calc R 1 . .
C C4 -0.0171(3) 0.17947(16) 0.45017(9) 0.0536(4) Uani d . 1 . .
H H4 -0.0446 0.1773 0.5069 0.064 Uiso calc R 1 . .
C C5 -0.1600(3) 0.25694(15) 0.39761(9) 0.0501(4) Uani d . 1 . .
H H5 -0.2894 0.3068 0.4182 0.060 Uiso calc R 1 . .
C C6 -0.1188(3) 0.26465(13) 0.31206(8) 0.0399(3) Uani d . 1 . .
C C7 -0.2601(3) 0.34839(14) 0.25750(10) 0.0476(4) Uani d . 1 . .
H H7 -0.3870 0.4002 0.2776 0.057 Uiso calc R 1 . .
C C8 -0.2140(3) 0.35465(14) 0.17611(10) 0.0482(4) Uani d . 1 . .
H H8 -0.3063 0.4120 0.1406 0.058 Uiso calc R 1 . .
C C9 -0.0295(3) 0.27621(13) 0.14452(9) 0.0428(4) Uani d . 1 . .
H H9 -0.0016 0.2818 0.0879 0.051 Uiso calc R 1 . .
C C10 0.1111(3) 0.19160(13) 0.19424(8) 0.0369(3) Uani d . 1 . .
C C11 0.3027(3) 0.10910(13) 0.16049(8) 0.0411(3) Uani d . 1 . .
H H11 0.4733 0.1020 0.1911 0.049 Uiso calc R 1 . .
C C12 0.2587(3) 0.04314(13) 0.09057(8) 0.0407(3) Uani d . 1 . .
H H12 0.4052 -0.0023 0.0761 0.049 Uiso calc R 1 . .
C C13 0.0132(3) 0.03363(13) 0.03492(8) 0.0386(3) Uani d . 1 . .
H H13 -0.1374 0.0771 0.0483 0.046 Uiso calc R 1 . .

loop_
_atom_site_aniso_label
_atom_site_aniso_U_11
_atom_site_aniso_U_22
_atom_site_aniso_U_33
_atom_site_aniso_U_12
_atom_site_aniso_U_13
_atom_site_aniso_U_23
C1 0.0329(6) 0.0326(7) 0.0385(7) -0.0064(6) 0.0006(5) -0.0059(6)
C2 0.0416(7) 0.0409(8) 0.0441(8) -0.0017(7) 0.0005(6) -0.0029(7)
C3 0.0553(9) 0.0523(10) 0.0422(8) -0.0077(8) -0.0030(7) 0.0048(7)
C4 0.0622(10) 0.0612(11) 0.0381(8) -0.0137(9) 0.0089(7) -0.0070(8)
C5 0.0512(9) 0.0513(10) 0.0492(9) -0.0072(8) 0.0121(7) -0.0165(8)
C6 0.0383(7) 0.0377(8) 0.0435(8) -0.0067(6) 0.0034(6) -0.0116(6)
C7 0.0439(8) 0.0402(8) 0.0579(9) 0.0055(7) 0.0028(7) -0.0130(7)
C8 0.0502(8) 0.0384(8) 0.0533(9) 0.0053(7) -0.0059(7) -0.0020(7)
C9 0.0464(8) 0.0419(8) 0.0394(7) -0.0024(7) 0.0017(6) -0.0013(6)
C10 0.0346(7) 0.0366(8) 0.0392(7) -0.0057(6) 0.0023(5) -0.0051(6)
C11 0.0360(7) 0.0463(9) 0.0409(7) -0.0001(6) 0.0042(6) -0.0021(7)
C12 0.0383(7) 0.0434(8) 0.0419(7) 0.0007(6) 0.0110(6) -0.0015(7)
C13 0.0388(7) 0.0384(8) 0.0404(7) -0.0014(6) 0.0127(6) 0.0004(6)

loop_
_atom_type_symbol
_atom_type_description
_atom_type_scat_dispersion_real
_atom_type_scat_dispersion_imag
_atom_type_scat_source
C C 0.0033 0.0016 'International Tables Vol C Tables 4.2.6.8 and 6.1.1.4'
H H 0.0000 0.0000 'International Tables Vol C Tables 4.2.6.8 and 6.1.1.4'

loop_
_geom_angle_atom_site_label_1
_geom_angle_atom_site_label_2
_geom_angle_atom_site_label_3
_geom_angle_site_symmetry_1
_geom_angle_site_symmetry_3
_geom_angle
_geom_angle_publ_flag
C2 C1 C6 . . 118.04(13) ?
C2 C1 C10 . . 122.72(13) ?
C6 C1 C10 . . 119.24(12) ?
C3 C2 C1 . . 121.08(14) ?
C3 C2 H2 . . 119.5 ?
C1 C2 H2 . . 119.5 ?
C2 C3 C4 . . 120.56(15) ?
C2 C3 H3 . . 119.7 ?
C4 C3 H3 . . 119.7 ?
C5 C4 C3 . . 120.03(14) ?
C5 C4 H4 . . 120.0 ?
C3 C4 H4 . . 120.0 ?
C4 C5 C6 . . 121.45(15) ?
C4 C5 H5 . . 119.3 ?
C6 C5 H5 . . 119.3 ?
C7 C6 C5 . . 121.78(14) ?
C7 C6 C1 . . 119.41(13) ?
C5 C6 C1 . . 118.81(14) ?
C8 C7 C6 . . 120.41(14) ?
C8 C7 H7 . . 119.8 ?
C6 C7 H7 . . 119.8 ?
C7 C8 C9 . . 120.61(14) ?
C7 C8 H8 . . 119.7 ?
C9 C8 H8 . . 119.7 ?
C10 C9 C8 . . 121.66(13) ?
C10 C9 H9 . . 119.2 ?
C8 C9 H9 . . 119.2 ?
C9 C10 C1 . . 118.61(13) ?
C9 C10 C11 . . 121.32(13) ?
C1 C10 C11 . . 120.06(12) ?
C12 C11 C10 . . 126.65(12) ?
C12 C11 H11 . . 116.7 ?
C10 C11 H11 . . 116.7 ?
C11 C12 C13 . . 127.61(13) ?
C11 C12 H12 . . 116.2 ?
C13 C12 H12 . . 116.2 ?
C13 C13 C12 3 . 123.89(16) ?
C13 C13 H13 3 . 118.1 ?
C12 C13 H13 . . 118.1 ?

loop_
_geom_bond_atom_site_label_1
_geom_bond_atom_site_label_2
_geom_bond_site_symmetry_2
_geom_bond_distance
_geom_bond_publ_flag
C1 C2 . 1.4153(19) ?
C1 C6 . 1.4232(19) ?
C1 C10 . 1.4350(18) ?
C2 C3 . 1.369(2) ?
C2 H2 . 0.9400 ?
C3 C4 . 1.400(2) ?
C3 H3 . 0.9400 ?
C4 C5 . 1.351(2) ?
C4 H4 . 0.9400 ?
C5 C6 . 1.419(2) ?
C5 H5 . 0.9400 ?
C6 C7 . 1.411(2) ?
C7 C8 . 1.359(2) ?
C7 H7 . 0.9400 ?
C8 C9 . 1.405(2) ?
C8 H8 . 0.9400 ?
C9 C10 . 1.3736(19) ?
C9 H9 . 0.9400 ?
C10 C11 . 1.4727(19) ?
C11 C12 . 1.3395(19) ?
C11 H11 . 0.9400 ?
C12 C13 . 1.4404(18) ?
C12 H12 . 0.9400 ?
C13 C13 3 1.343(3) ?
C13 H13 . 0.9400 ?

loop_
_geom_torsion_atom_site_label_1
_geom_torsion_atom_site_label_2
_geom_torsion_atom_site_label_3
_geom_torsion_atom_site_label_4
_geom_torsion_site_symmetry_1
_geom_torsion_site_symmetry_2
_geom_torsion_site_symmetry_3
_geom_torsion_site_symmetry_4
_geom_torsion
_geom_torsion_publ_flag
C6 C1 C2 C3 . . . . -1.0(2) ?
C10 C1 C2 C3 . . . . 179.57(13) ?
C1 C2 C3 C4 . . . . 1.4(2) ?
C2 C3 C4 C5 . . . . -0.1(2) ?
C3 C4 C5 C6 . . . . -1.5(2) ?
C4 C5 C6 C7 . . . . -177.64(14) ?
C4 C5 C6 C1 . . . . 1.9(2) ?
C2 C1 C6 C7 . . . . 178.92(12) ?
C10 C1 C6 C7 . . . . -1.60(19) ?
C2 C1 C6 C5 . . . . -0.66(18) ?
C10 C1 C6 C5 . . . . 178.82(12) ?
C5 C6 C7 C8 . . . . 179.19(14) ?
C1 C6 C7 C8 . . . . -0.4(2) ?
C6 C7 C8 C9 . . . . 1.4(2) ?
C7 C8 C9 C10 . . . . -0.4(2) ?
C8 C9 C10 C1 . . . . -1.6(2) ?
C8 C9 C10 C11 . . . . 179.55(13) ?
C2 C1 C10 C9 . . . . -178.01(13) ?
C6 C1 C10 C9 . . . . 2.54(18) ?
C2 C1 C10 C11 . . . . 0.90(19) ?
C6 C1 C10 C11 . . . . -178.55(12) ?
C9 C10 C11 C12 . . . . -48.6(2) ?
C1 C10 C11 C12 . . . . 132.53(15) ?
C10 C11 C12 C13 . . . . -3.0(2) ?
C11 C12 C13 C13 . . . 3 179.04(17) ?
